data_7006653
loop_
_publ_author_name
'Seitz, Markus'
'Capacchione, Carmine'
'Bellemin-Laponnaz, St\'ephane'
'Wadepohl, Hubert'
'Ward, Benjamin D.'
'Gade, Lutz H.'

_publ_section_title
;
 Bisoxazolines with one and two sidearms: stereodirecting ligands for
 copper-catalysed asymmetric allylic oxidations of alkenes.
;
_journal_issue 1
_journal_name_full 'Dalton transactions (Cambridge, England : 2003)'
_journal_page_first 193
_journal_page_last 202
_journal_paper_doi 10.1039/b512570g
_journal_year 2006
_chemical_absolute_configuration ad
_chemical_formula_sum 'C27 H41 Cu N3 O8 S'
_chemical_formula_weight 631.23
_space_group_IT_number 4
_symmetry_cell_setting monoclinic
_symmetry_Int_Tables_number 4
_symmetry_space_group_name_Hall 'P 2yb'
_symmetry_space_group_name_H-M 'P 1 21 1'
_atom_sites_solution_hydrogens mixed
_atom_sites_solution_primary direct
_atom_sites_solution_secondary difmap
_audit_creation_method SHELXL-97
_cell_angle_alpha 90.00
_cell_angle_beta 104.198(2)
_cell_angle_gamma 90.00
_cell_formula_units_Z 2
_cell_length_a 9.3203(6)
_cell_length_b 10.7524(8)
_cell_length_c 16.0394(11)
_cell_measurement_temperature 100(2)
_cell_volume 1558.30(19)
_computing_cell_refinement 'Bruker SAINT'
_computing_data_collection 'Bruker SMART'
_computing_data_reduction 'Bruker SAINT'
_computing_molecular_graphics 'PLATON (Spek, 1980-2005)'
_computing_publication_material 'SHELXL-97 (Sheldrick, 1997)'
_computing_structure_refinement 'SHELXL-97 (Sheldrick, 1997)'
_computing_structure_solution 'SHELXS-97 (Sheldrick, 1997)'
_diffrn_ambient_temperature 100(2)
_diffrn_measured_fraction_theta_full 0.999
_diffrn_measured_fraction_theta_max 0.999
_diffrn_measurement_device_type 'CCD area detector'
_diffrn_measurement_method omega-scans
_diffrn_radiation_monochromator graphite
_diffrn_radiation_probe x-ray
_diffrn_radiation_type MoK\a
_diffrn_radiation_wavelength 0.71073
_diffrn_reflns_av_R_equivalents 0.0334
_diffrn_reflns_av_sigmaI/netI 0.0533
_diffrn_reflns_limit_h_max 11
_diffrn_reflns_limit_h_min -12
_diffrn_reflns_limit_k_max 13
_diffrn_reflns_limit_k_min -13
_diffrn_reflns_limit_l_max 20
_diffrn_reflns_limit_l_min 0
_diffrn_reflns_number 13654
_diffrn_reflns_theta_full 27.48
_diffrn_reflns_theta_max 27.48
_diffrn_reflns_theta_min 2.25
_diffrn_source 'fine-focus sealed tube'
_exptl_absorpt_coefficient_mu 0.817
_exptl_absorpt_correction_T_max 0.9227
_exptl_absorpt_correction_T_min 0.8218
_exptl_absorpt_correction_type multi-scan
_exptl_absorpt_process_details SADABS
_exptl_crystal_colour 'light blue'
_exptl_crystal_density_diffrn 1.345
_exptl_crystal_density_method 'not measured'
_exptl_crystal_description plate
_exptl_crystal_F_000 666
_exptl_crystal_size_max 0.25
_exptl_crystal_size_mid 0.25
_exptl_crystal_size_min 0.10
_refine_diff_density_max 1.471
_refine_diff_density_min -0.880
_refine_diff_density_rms 0.086
_refine_ls_abs_structure_details 'Flack H D (1983), Acta Cryst. A39, 876-881'
_refine_ls_abs_structure_Flack -0.007(15)
_refine_ls_extinction_method none
_refine_ls_goodness_of_fit_ref 1.057
_refine_ls_matrix_type full
_refine_ls_number_parameters 371
_refine_ls_number_reflns 6927
_refine_ls_number_restraints 2
_refine_ls_restrained_S_all 1.057
_refine_ls_R_factor_all 0.0717
_refine_ls_R_factor_gt 0.0534
_refine_ls_shift/su_max 0.003
_refine_ls_shift/su_mean 0.000
_refine_ls_structure_factor_coef Fsqd
_refine_ls_weighting_details 'calc w=1/[\s^2^(Fo^2^)+(0.0708P)^2^+0.9867P] where P=(Fo^2^+2Fc^2^)/3'
_refine_ls_weighting_scheme calc
_refine_ls_wR_factor_gt 0.1291
_refine_ls_wR_factor_ref 0.1384
_reflns_number_gt 5658
_reflns_number_total 6927
_reflns_threshold_expression >2sigma(I)
_cod_data_source_file b512570g.txt
_cod_data_source_block ga_ms3
_cod_original_sg_symbol_H-M 'P 21'
_cod_database_code 7006653

loop_
_symmetry_equiv_pos_as_xyz
'x, y, z'
'-x, y+1/2, -z'

loop_
_atom_site_label
_atom_site_type_symbol
_atom_site_fract_x
_atom_site_fract_y
_atom_site_fract_z
_atom_site_U_iso_or_equiv
_atom_site_adp_type
_atom_site_occupancy
_atom_site_symmetry_multiplicity
_atom_site_calc_flag
_atom_site_refinement_flags
_atom_site_disorder_assembly
_atom_site_disorder_group
C1 C 0.2529(5) 0.1438(4) 0.4074(3) 0.0308(9) Uani 1 1 d . . .
C2 C 0.1890(6) 0.3197(5) 0.4617(3) 0.0450(12) Uani 1 1 d . . .
H2A H 0.1982 0.3957 0.4285 0.054 Uiso 1 1 calc R . .
H2B H 0.1865 0.3440 0.5208 0.054 Uiso 1 1 calc R . .
C3 C 0.0513(6) 0.2468(5) 0.4186(3) 0.0452(12) Uani 1 1 d . . .
H3 H -0.0130 0.2996 0.3731 0.054 Uiso 1 1 calc R . .
C4 C -0.0460(7) 0.1866(6) 0.4751(4) 0.0617(16) Uani 1 1 d . . .
H4A H -0.1107 0.1219 0.4398 0.074 Uiso 1 1 calc R . .
C5 C 0.0506(8) 0.1234(6) 0.5546(4) 0.0626(17) Uani 1 1 d . . .
H5A H 0.1224 0.1833 0.5868 0.094 Uiso 1 1 calc R . .
H5B H 0.1032 0.0532 0.5368 0.094 Uiso 1 1 calc R . .
H5C H -0.0120 0.0931 0.5913 0.094 Uiso 1 1 calc R . .
C6 C -0.1445(7) 0.2851(6) 0.4994(5) 0.0707(19) Uani 1 1 d . . .
H6A H -0.2065 0.2473 0.5339 0.106 Uiso 1 1 calc R . .
H6B H -0.2078 0.3214 0.4471 0.106 Uiso 1 1 calc R . .
H6C H -0.0830 0.3504 0.5330 0.106 Uiso 1 1 calc R . .
C7 C 0.2952(5) -0.0564(4) 0.3368(3) 0.0301(9) Uani 1 1 d . . .
C8 C 0.3024(6) -0.2495(5) 0.2834(4) 0.0456(12) Uani 1 1 d . . .
H8A H 0.2944 -0.3208 0.3210 0.055 Uiso 1 1 calc R . .
H8B H 0.3480 -0.2784 0.2372 0.055 Uiso 1 1 calc R . .
C9 C 0.1501(5) -0.1917(4) 0.2453(3) 0.0346(9) Uani 1 1 d . . .
H9 H 0.0726 -0.2442 0.2615 0.041 Uiso 1 1 calc R . .
C10 C 0.1093(5) -0.1732(5) 0.1472(3) 0.0390(10) Uani 1 1 d . . .
H10 H 0.0147 -0.1250 0.1328 0.047 Uiso 1 1 calc R . .
C11 C 0.2187(8) -0.0998(8) 0.1149(3) 0.074(2) Uani 1 1 d . . .
H11A H 0.2256 -0.0159 0.1394 0.111 Uiso 1 1 calc R . .
H11B H 0.1874 -0.0946 0.0520 0.111 Uiso 1 1 calc R . .
H11C H 0.3157 -0.1404 0.1319 0.111 Uiso 1 1 calc R . .
C12 C 0.0766(9) -0.2986(6) 0.1016(4) 0.0711(19) Uani 1 1 d . . .
H12A H 0.0323 -0.2849 0.0402 0.107 Uiso 1 1 calc R . .
H12B H 0.0076 -0.3458 0.1267 0.107 Uiso 1 1 calc R . .
H12C H 0.1690 -0.3455 0.1085 0.107 Uiso 1 1 calc R . .
C13 C 0.3645(4) 0.0498(5) 0.3940(2) 0.0286(7) Uani 1 1 d . . .
C14 C 0.4396(6) -0.0043(5) 0.4843(3) 0.0429(12) Uani 1 1 d . . .
H14A H 0.4904 0.0625 0.5216 0.064 Uiso 1 1 calc R . .
H14B H 0.5115 -0.0682 0.4784 0.064 Uiso 1 1 calc R . .
H14C H 0.3640 -0.0414 0.5097 0.064 Uiso 1 1 calc R . .
C15 C 0.4872(5) 0.1132(4) 0.3581(3) 0.0321(9) Uani 1 1 d . . .
H15A H 0.5286 0.1835 0.3963 0.038 Uiso 1 1 calc R . .
H15B H 0.5680 0.0525 0.3607 0.038 Uiso 1 1 calc R . .
C16 C 0.4378(5) 0.1616(4) 0.2669(3) 0.0367(10) Uani 1 1 d . . .
H16A H 0.5221 0.2040 0.2516 0.044 Uiso 1 1 calc R . .
H16B H 0.4084 0.0905 0.2272 0.044 Uiso 1 1 calc R . .
C17 C 0.3739(5) 0.4413(4) 0.1587(2) 0.0298(9) Uani 1 1 d . . .
C18 C 0.4972(5) 0.5122(4) 0.1604(3) 0.0349(10) Uani 1 1 d . . .
H18 H 0.5659 0.5303 0.2134 0.042 Uiso 1 1 calc R . .
C19 C 0.5199(5) 0.5570(5) 0.0829(3) 0.0365(9) Uani 1 1 d . . .
H19 H 0.6046 0.6063 0.0835 0.044 Uiso 1 1 calc R . .
C20 C 0.4218(4) 0.5310(5) 0.0061(2) 0.0332(9) Uani 1 1 d . . .
C21 C 0.3003(6) 0.4553(6) 0.0063(3) 0.0470(12) Uani 1 1 d . . .
H21 H 0.2337 0.4341 -0.0467 0.056 Uiso 1 1 calc R . .
C22 C 0.2750(6) 0.4110(5) 0.0818(3) 0.0434(12) Uani 1 1 d . . .
H22 H 0.1912 0.3604 0.0813 0.052 Uiso 1 1 calc R . .
C23 C 0.4480(6) 0.5820(6) -0.0765(3) 0.0494(14) Uani 1 1 d . . .
H23A H 0.4805 0.6687 -0.0678 0.074 Uiso 1 1 calc R . .
H23B H 0.3560 0.5777 -0.1218 0.074 Uiso 1 1 calc R . .
H23C H 0.5246 0.5326 -0.0934 0.074 Uiso 1 1 calc R . .
C24 C -0.2136(5) -0.1117(4) 0.2737(3) 0.0343(9) Uani 1 1 d . . .
C25 C -0.3244(7) -0.2129(7) 0.2450(4) 0.0685(19) Uani 1 1 d . . .
H25A H -0.3328 -0.2313 0.1842 0.103 Uiso 1 1 calc R . .
H25B H -0.4208 -0.1862 0.2528 0.103 Uiso 1 1 calc R . .
H25C H -0.2923 -0.2878 0.2794 0.103 Uiso 1 1 calc R . .
C26 C -0.0813(6) 0.2357(5) 0.1816(3) 0.0443(12) Uani 1 1 d . . .
C27 C -0.1500(8) 0.3550(6) 0.1411(4) 0.0703(19) Uani 1 1 d . . .
H27A H -0.2341 0.3770 0.1649 0.105 Uiso 1 1 calc R . .
H27B H -0.1845 0.3439 0.0788 0.105 Uiso 1 1 calc R . .
H27C H -0.0762 0.4218 0.1535 0.105 Uiso 1 1 calc R . .
Cu1 Cu -0.00704(5) 0.04537(5) 0.28240(3) 0.03259(14) Uani 1 1 d . . .
N1 N 0.1136(4) 0.1449(3) 0.3776(2) 0.0330(8) Uani 1 1 d . . .
N2 N 0.1611(4) -0.0701(3) 0.2925(2) 0.0283(7) Uani 1 1 d . . .
N4 N 0.3139(5) 0.2483(4) 0.2555(2) 0.0361(9) Uani 1 1 d D . .
O1 O 0.3113(4) 0.2339(3) 0.46267(19) 0.0385(7) Uani 1 1 d . . .
O2 O 0.3889(4) -0.1493(3) 0.3326(2) 0.0393(7) Uani 1 1 d . . .
O4 O 0.2007(4) 0.4506(3) 0.2624(2) 0.0504(9) Uani 1 1 d . . .
O5 O 0.4697(4) 0.4220(3) 0.32424(19) 0.0474(9) Uani 1 1 d . . .
O6 O -0.1493(4) -0.0749(4) 0.2170(2) 0.0442(9) Uani 1 1 d . . .
O7 O -0.1831(4) -0.0714(3) 0.3487(2) 0.0419(8) Uani 1 1 d . . .
O8 O -0.1369(4) 0.1875(4) 0.2396(2) 0.0469(9) Uani 1 1 d . . .
O9 O 0.0260(4) 0.1910(3) 0.1604(2) 0.0423(8) Uani 1 1 d . . .
S1 S 0.33906(15) 0.39580(10) 0.25832(7) 0.0373(3) Uani 1 1 d . . .
H4 H 0.220(3) 0.221(5) 0.228(3) 0.057(17) Uiso 1 1 d D . .

loop_
_atom_site_aniso_label
_atom_site_aniso_U_11
_atom_site_aniso_U_22
_atom_site_aniso_U_33
_atom_site_aniso_U_23
_atom_site_aniso_U_13
_atom_site_aniso_U_12
C1 0.039(3) 0.038(2) 0.0194(19) 0.0004(16) 0.0147(18) 0.0005(18)
C2 0.065(3) 0.047(3) 0.031(2) -0.005(2) 0.027(2) 0.016(2)
C3 0.043(3) 0.055(3) 0.042(3) 0.002(2) 0.021(2) 0.015(2)
C4 0.072(4) 0.066(4) 0.059(4) -0.012(3) 0.040(3) -0.005(3)
C5 0.081(4) 0.065(4) 0.060(4) 0.005(3) 0.051(4) 0.003(3)
C6 0.065(4) 0.066(4) 0.091(5) -0.039(4) 0.039(4) -0.011(3)
C7 0.030(2) 0.037(2) 0.0235(19) 0.0046(16) 0.0055(17) 0.0019(17)
C8 0.052(3) 0.030(2) 0.047(3) -0.009(2) -0.003(2) 0.003(2)
C9 0.037(2) 0.032(2) 0.032(2) 0.0007(17) 0.0015(19) -0.0049(18)
C10 0.040(3) 0.048(3) 0.025(2) -0.0086(19) 0.0006(19) -0.005(2)
C11 0.083(5) 0.113(6) 0.026(3) -0.011(3) 0.015(3) -0.037(4)
C12 0.102(5) 0.046(3) 0.050(3) -0.012(3) -0.008(3) -0.005(3)
C13 0.0268(17) 0.0361(19) 0.0215(16) 0.001(2) 0.0033(14) -0.002(2)
C14 0.047(3) 0.053(3) 0.021(2) 0.0013(19) -0.007(2) 0.001(2)
C15 0.031(2) 0.032(2) 0.033(2) -0.0129(17) 0.0070(19) -0.0019(16)
C16 0.047(3) 0.036(2) 0.032(2) -0.0098(18) 0.019(2) -0.012(2)
C17 0.043(2) 0.028(2) 0.0195(19) -0.0020(15) 0.0099(17) -0.0011(18)
C18 0.038(2) 0.040(3) 0.026(2) 0.0000(16) 0.0068(18) -0.0028(17)
C19 0.034(2) 0.046(3) 0.031(2) 0.007(2) 0.0087(16) -0.008(2)
C20 0.033(2) 0.047(3) 0.0224(18) 0.0044(19) 0.0107(16) 0.005(2)
C21 0.037(3) 0.079(4) 0.025(2) -0.002(2) 0.008(2) -0.009(2)
C22 0.044(3) 0.060(3) 0.029(2) -0.006(2) 0.015(2) -0.016(2)
C23 0.041(3) 0.081(4) 0.028(2) 0.011(2) 0.011(2) -0.001(2)
C24 0.028(2) 0.043(2) 0.035(2) -0.0010(19) 0.0136(19) -0.0013(18)
C25 0.066(4) 0.083(5) 0.064(4) -0.025(3) 0.029(3) -0.032(3)
C26 0.041(3) 0.058(3) 0.031(2) 0.011(2) 0.003(2) 0.001(2)
C27 0.075(4) 0.071(4) 0.064(4) 0.029(3) 0.014(3) 0.024(3)
Cu1 0.0272(2) 0.0470(3) 0.0235(2) 0.0094(2) 0.00609(17) 0.0014(3)
N1 0.036(2) 0.039(2) 0.0265(18) 0.0053(15) 0.0128(16) 0.0050(16)
N2 0.0305(19) 0.0315(19) 0.0226(17) 0.0052(14) 0.0060(14) -0.0049(15)
N4 0.045(2) 0.035(2) 0.0297(19) -0.0019(15) 0.0130(18) -0.0136(17)
O1 0.0428(18) 0.0485(19) 0.0246(15) -0.0123(13) 0.0089(14) 0.0042(15)
O2 0.0373(17) 0.0332(16) 0.0411(18) -0.0038(13) -0.0021(14) 0.0064(13)
O4 0.076(3) 0.045(2) 0.0415(19) 0.0019(15) 0.0354(19) 0.0021(18)
O5 0.081(3) 0.0395(19) 0.0217(15) -0.0059(13) 0.0130(16) -0.0214(17)
O6 0.0361(19) 0.068(2) 0.0260(16) -0.0008(15) 0.0039(14) -0.0082(17)
O7 0.056(2) 0.0418(18) 0.0341(17) -0.0009(14) 0.0220(15) -0.0116(16)
O8 0.0352(19) 0.067(2) 0.0400(19) 0.0179(18) 0.0124(16) 0.0124(17)
O9 0.0445(19) 0.052(2) 0.0308(16) 0.0020(15) 0.0100(15) -0.0006(16)
S1 0.0606(8) 0.0343(6) 0.0215(5) -0.0032(4) 0.0187(5) -0.0097(5)

loop_
_atom_type_symbol
_atom_type_description
_atom_type_scat_dispersion_real
_atom_type_scat_dispersion_imag
_atom_type_scat_source
C C 0.0033 0.0016 'International Tables Vol C Tables 4.2.6.8 and 6.1.1.4'
H H 0.0000 0.0000 'International Tables Vol C Tables 4.2.6.8 and 6.1.1.4'
Cu Cu 0.3201 1.2651 'International Tables Vol C Tables 4.2.6.8 and 6.1.1.4'
N N 0.0061 0.0033 'International Tables Vol C Tables 4.2.6.8 and 6.1.1.4'
O O 0.0106 0.0060 'International Tables Vol C Tables 4.2.6.8 and 6.1.1.4'
S S 0.1246 0.1234 'International Tables Vol C Tables 4.2.6.8 and 6.1.1.4'

loop_
_geom_angle_atom_site_label_1
_geom_angle_atom_site_label_2
_geom_angle_atom_site_label_3
_geom_angle
_geom_angle_site_symmetry_1
_geom_angle_site_symmetry_3
_geom_angle_publ_flag
N1 C1 O1 117.1(4) . . ?
N1 C1 C13 129.2(4) . . ?
O1 C1 C13 113.5(4) . . ?
O1 C2 C3 104.4(4) . . ?
O1 C2 H2A 110.9 . . ?
C3 C2 H2A 110.9 . . ?
O1 C2 H2B 110.9 . . ?
C3 C2 H2B 110.9 . . ?
H2A C2 H2B 108.9 . . ?
N1 C3 C2 101.9(4) . . ?
N1 C3 C4 107.4(4) . . ?
C2 C3 C4 119.6(4) . . ?
N1 C3 H3 109.1 . . ?
C2 C3 H3 109.1 . . ?
C4 C3 H3 109.1 . . ?
C6 C4 C5 111.5(5) . . ?
C6 C4 C3 109.4(5) . . ?
C5 C4 C3 111.1(5) . . ?
C6 C4 H4A 108.3 . . ?
C5 C4 H4A 108.3 . . ?
C3 C4 H4A 108.3 . . ?
C4 C5 H5A 109.5 . . ?
C4 C5 H5B 109.5 . . ?
H5A C5 H5B 109.5 . . ?
C4 C5 H5C 109.5 . . ?
H5A C5 H5C 109.5 . . ?
H5B C5 H5C 109.5 . . ?
C4 C6 H6A 109.5 . . ?
C4 C6 H6B 109.5 . . ?
H6A C6 H6B 109.5 . . ?
C4 C6 H6C 109.5 . . ?
H6A C6 H6C 109.5 . . ?
H6B C6 H6C 109.5 . . ?
N2 C7 O2 116.4(4) . . ?
N2 C7 C13 129.6(4) . . ?
O2 C7 C13 114.1(3) . . ?
O2 C8 C9 104.5(4) . . ?
O2 C8 H8A 110.8 . . ?
C9 C8 H8A 110.8 . . ?
O2 C8 H8B 110.8 . . ?
C9 C8 H8B 110.8 . . ?
H8A C8 H8B 108.9 . . ?
N2 C9 C8 102.1(3) . . ?
N2 C9 C10 111.9(4) . . ?
C8 C9 C10 115.6(4) . . ?
N2 C9 H9 109.0 . . ?
C8 C9 H9 109.0 . . ?
C10 C9 H9 109.0 . . ?
C11 C10 C12 112.1(5) . . ?
C11 C10 C9 114.1(4) . . ?
C12 C10 C9 110.3(4) . . ?
C11 C10 H10 106.6 . . ?
C12 C10 H10 106.6 . . ?
C9 C10 H10 106.6 . . ?
C10 C11 H11A 109.5 . . ?
C10 C11 H11B 109.5 . . ?
H11A C11 H11B 109.5 . . ?
C10 C11 H11C 109.5 . . ?
H11A C11 H11C 109.5 . . ?
H11B C11 H11C 109.5 . . ?
C10 C12 H12A 109.5 . . ?
C10 C12 H12B 109.5 . . ?
H12A C12 H12B 109.5 . . ?
C10 C12 H12C 109.5 . . ?
H12A C12 H12C 109.5 . . ?
H12B C12 H12C 109.5 . . ?
C1 C13 C7 112.8(3) . . ?
C1 C13 C14 106.7(3) . . ?
C7 C13 C14 108.1(4) . . ?
C1 C13 C15 110.8(4) . . ?
C7 C13 C15 110.5(3) . . ?
C14 C13 C15 107.7(3) . . ?
C13 C14 H14A 109.5 . . ?
C13 C14 H14B 109.5 . . ?
H14A C14 H14B 109.5 . . ?
C13 C14 H14C 109.5 . . ?
H14A C14 H14C 109.5 . . ?
H14B C14 H14C 109.5 . . ?
C16 C15 C13 115.5(4) . . ?
C16 C15 H15A 108.4 . . ?
C13 C15 H15A 108.4 . . ?
C16 C15 H15B 108.4 . . ?
C13 C15 H15B 108.4 . . ?
H15A C15 H15B 107.5 . . ?
N4 C16 C15 112.6(3) . . ?
N4 C16 H16A 109.1 . . ?
C15 C16 H16A 109.1 . . ?
N4 C16 H16B 109.1 . . ?
C15 C16 H16B 109.1 . . ?
H16A C16 H16B 107.8 . . ?
C18 C17 C22 121.3(4) . . ?
C18 C17 S1 118.1(3) . . ?
C22 C17 S1 120.5(3) . . ?
C17 C18 C19 118.8(4) . . ?
C17 C18 H18 120.6 . . ?
C19 C18 H18 120.6 . . ?
C20 C19 C18 121.1(4) . . ?
C20 C19 H19 119.4 . . ?
C18 C19 H19 119.4 . . ?
C19 C20 C21 118.6(4) . . ?
C19 C20 C23 120.0(4) . . ?
C21 C20 C23 121.4(4) . . ?
C22 C21 C20 121.3(4) . . ?
C22 C21 H21 119.4 . . ?
C20 C21 H21 119.4 . . ?
C21 C22 C17 118.8(4) . . ?
C21 C22 H22 120.6 . . ?
C17 C22 H22 120.6 . . ?
C20 C23 H23A 109.5 . . ?
C20 C23 H23B 109.5 . . ?
H23A C23 H23B 109.5 . . ?
C20 C23 H23C 109.5 . . ?
H23A C23 H23C 109.5 . . ?
H23B C23 H23C 109.5 . . ?
O7 C24 O6 123.3(4) . . ?
O7 C24 C25 121.8(4) . . ?
O6 C24 C25 114.8(4) . . ?
O7 C24 Cu1 74.0(3) . . ?
O6 C24 Cu1 49.3(2) . . ?
C25 C24 Cu1 163.7(4) . . ?
C24 C25 H25A 109.5 . . ?
C24 C25 H25B 109.5 . . ?
H25A C25 H25B 109.5 . . ?
C24 C25 H25C 109.5 . . ?
H25A C25 H25C 109.5 . . ?
H25B C25 H25C 109.5 . . ?
O9 C26 O8 123.0(5) . . ?
O9 C26 C27 120.1(5) . . ?
O8 C26 C27 116.9(5) . . ?
C26 C27 H27A 109.5 . . ?
C26 C27 H27B 109.5 . . ?
H27A C27 H27B 109.5 . . ?
C26 C27 H27C 109.5 . . ?
H27A C27 H27C 109.5 . . ?
H27B C27 H27C 109.5 . . ?
O6 Cu1 O8 92.77(15) . . ?
O6 Cu1 N1 162.32(14) . . ?
O8 Cu1 N1 91.93(16) . . ?
O6 Cu1 N2 92.77(16) . . ?
O8 Cu1 N2 157.79(14) . . ?
N1 Cu1 N2 89.27(14) . . ?
O6 Cu1 C24 29.30(14) . . ?
O8 Cu1 C24 95.98(16) . . ?
N1 Cu1 C24 133.13(14) . . ?
N2 Cu1 C24 99.34(14) . . ?
C1 N1 C3 108.6(4) . . ?
C1 N1 Cu1 128.5(3) . . ?
C3 N1 Cu1 122.6(3) . . ?
C7 N2 C9 108.4(4) . . ?
C7 N2 Cu1 128.1(3) . . ?
C9 N2 Cu1 123.4(3) . . ?
C16 N4 S1 121.5(3) . . ?
C16 N4 H4 119(4) . . ?
S1 N4 H4 116(4) . . ?
C1 O1 C2 105.1(3) . . ?
C7 O2 C8 107.3(3) . . ?
C24 O6 Cu1 101.4(3) . . ?
C26 O8 Cu1 104.1(3) . . ?
O5 S1 O4 119.8(2) . . ?
O5 S1 N4 107.9(2) . . ?
O4 S1 N4 106.3(2) . . ?
O5 S1 C17 107.5(2) . . ?
O4 S1 C17 107.0(2) . . ?
N4 S1 C17 107.8(2) . . ?

loop_
_geom_bond_atom_site_label_1
_geom_bond_atom_site_label_2
_geom_bond_distance
_geom_bond_site_symmetry_2
_geom_bond_publ_flag
C1 N1 1.269(6) . ?
C1 O1 1.335(5) . ?
C1 C13 1.504(6) . ?
C2 O1 1.464(6) . ?
C2 C3 1.517(7) . ?
C2 H2A 0.9900 . ?
C2 H2B 0.9900 . ?
C3 N1 1.469(6) . ?
C3 C4 1.571(7) . ?
C3 H3 1.0000 . ?
C4 C6 1.514(8) . ?
C4 C5 1.529(9) . ?
C4 H4A 1.0000 . ?
C5 H5A 0.9800 . ?
C5 H5B 0.9800 . ?
C5 H5C 0.9800 . ?
C6 H6A 0.9800 . ?
C6 H6B 0.9800 . ?
C6 H6C 0.9800 . ?
C7 N2 1.285(5) . ?
C7 O2 1.339(5) . ?
C7 C13 1.507(6) . ?
C8 O2 1.457(6) . ?
C8 C9 1.533(7) . ?
C8 H8A 0.9900 . ?
C8 H8B 0.9900 . ?
C9 N2 1.501(6) . ?
C9 C10 1.539(6) . ?
C9 H9 1.0000 . ?
C10 C11 1.481(8) . ?
C10 C12 1.529(7) . ?
C10 H10 1.0000 . ?
C11 H11A 0.9800 . ?
C11 H11B 0.9800 . ?
C11 H11C 0.9800 . ?
C12 H12A 0.9800 . ?
C12 H12B 0.9800 . ?
C12 H12C 0.9800 . ?
C13 C14 1.558(6) . ?
C13 C15 1.558(6) . ?
C14 H14A 0.9800 . ?
C14 H14B 0.9800 . ?
C14 H14C 0.9800 . ?
C15 C16 1.513(6) . ?
C15 H15A 0.9900 . ?
C15 H15B 0.9900 . ?
C16 N4 1.460(6) . ?
C16 H16A 0.9900 . ?
C16 H16B 0.9900 . ?
C17 C18 1.374(6) . ?
C17 C22 1.385(6) . ?
C17 S1 1.776(4) . ?
C18 C19 1.396(6) . ?
C18 H18 0.9500 . ?
C19 C20 1.371(6) . ?
C19 H19 0.9500 . ?
C20 C21 1.396(7) . ?
C20 C23 1.507(6) . ?
C21 C22 1.375(7) . ?
C21 H21 0.9500 . ?
C22 H22 0.9500 . ?
C23 H23A 0.9800 . ?
C23 H23B 0.9800 . ?
C23 H23C 0.9800 . ?
C24 O7 1.245(5) . ?
C24 O6 1.268(5) . ?
C24 C25 1.494(7) . ?
C24 Cu1 2.538(4) . ?
C25 H25A 0.9800 . ?
C25 H25B 0.9800 . ?
C25 H25C 0.9800 . ?
C26 O9 1.231(6) . ?
C26 O8 1.281(6) . ?
C26 C27 1.508(8) . ?
C27 H27A 0.9800 . ?
C27 H27B 0.9800 . ?
C27 H27C 0.9800 . ?
Cu1 O6 1.962(4) . ?
Cu1 O8 1.966(4) . ?
Cu1 N1 1.974(4) . ?
Cu1 N2 1.975(4) . ?
N4 S1 1.603(4) . ?
N4 H4 0.92(2) . ?
O4 S1 1.434(4) . ?
O5 S1 1.431(4) . ?

loop_
_geom_torsion_atom_site_label_1
_geom_torsion_atom_site_label_2
_geom_torsion_atom_site_label_3
_geom_torsion_atom_site_label_4
_geom_torsion
_geom_torsion_site_symmetry_1
_geom_torsion_site_symmetry_2
_geom_torsion_site_symmetry_3
_geom_torsion_site_symmetry_4
_geom_torsion_publ_flag
O1 C2 C3 N1 -16.5(4) . . . . ?
O1 C2 C3 C4 101.6(5) . . . . ?
N1 C3 C4 C6 -164.9(5) . . . . ?
C2 C3 C4 C6 79.8(6) . . . . ?
N1 C3 C4 C5 71.6(6) . . . . ?
C2 C3 C4 C5 -43.7(7) . . . . ?
O2 C8 C9 N2 -10.5(5) . . . . ?
O2 C8 C9 C10 111.2(4) . . . . ?
N2 C9 C10 C11 61.2(6) . . . . ?
C8 C9 C10 C11 -55.1(6) . . . . ?
N2 C9 C10 C12 -171.6(4) . . . . ?
C8 C9 C10 C12 72.0(6) . . . . ?
N1 C1 C13 C7 -0.2(6) . . . . ?
O1 C1 C13 C7 175.6(3) . . . . ?
N1 C1 C13 C14 -118.7(5) . . . . ?
O1 C1 C13 C14 57.0(5) . . . . ?
N1 C1 C13 C15 124.3(5) . . . . ?
O1 C1 C13 C15 -59.9(4) . . . . ?
N2 C7 C13 C1 7.9(6) . . . . ?
O2 C7 C13 C1 -171.9(3) . . . . ?
N2 C7 C13 C14 125.6(5) . . . . ?
O2 C7 C13 C14 -54.1(5) . . . . ?
N2 C7 C13 C15 -116.7(5) . . . . ?
O2 C7 C13 C15 63.5(5) . . . . ?
C1 C13 C15 C16 -68.9(4) . . . . ?
C7 C13 C15 C16 56.9(5) . . . . ?
C14 C13 C15 C16 174.7(4) . . . . ?
C13 C15 C16 N4 55.7(5) . . . . ?
C22 C17 C18 C19 1.9(7) . . . . ?
S1 C17 C18 C19 -175.0(4) . . . . ?
C17 C18 C19 C20 -0.2(7) . . . . ?
C18 C19 C20 C21 -1.9(8) . . . . ?
C18 C19 C20 C23 179.2(5) . . . . ?
C19 C20 C21 C22 2.4(8) . . . . ?
C23 C20 C21 C22 -178.7(5) . . . . ?
C20 C21 C22 C17 -0.8(8) . . . . ?
C18 C17 C22 C21 -1.3(8) . . . . ?
S1 C17 C22 C21 175.4(4) . . . . ?
O7 C24 Cu1 O6 -179.2(5) . . . . ?
C25 C24 Cu1 O6 13.1(14) . . . . ?
O7 C24 Cu1 O8 -94.2(3) . . . . ?
O6 C24 Cu1 O8 85.0(3) . . . . ?
C25 C24 Cu1 O8 98.1(15) . . . . ?
O7 C24 Cu1 N1 4.1(4) . . . . ?
O6 C24 Cu1 N1 -176.7(3) . . . . ?
C25 C24 Cu1 N1 -163.6(14) . . . . ?
O7 C24 Cu1 N2 101.9(3) . . . . ?
O6 C24 Cu1 N2 -78.9(3) . . . . ?
C25 C24 Cu1 N2 -65.8(15) . . . . ?
O1 C1 N1 C3 -3.4(5) . . . . ?
C13 C1 N1 C3 172.2(4) . . . . ?
O1 C1 N1 Cu1 169.4(3) . . . . ?
C13 C1 N1 Cu1 -15.0(7) . . . . ?
C2 C3 N1 C1 12.6(5) . . . . ?
C4 C3 N1 C1 -113.9(5) . . . . ?
C2 C3 N1 Cu1 -160.7(3) . . . . ?
C4 C3 N1 Cu1 72.8(5) . . . . ?
O6 Cu1 N1 C1 114.2(6) . . . . ?
O8 Cu1 N1 C1 -140.5(4) . . . . ?
N2 Cu1 N1 C1 17.3(4) . . . . ?
C24 Cu1 N1 C1 119.5(4) . . . . ?
O6 Cu1 N1 C3 -73.9(6) . . . . ?
O8 Cu1 N1 C3 31.4(3) . . . . ?
N2 Cu1 N1 C3 -170.7(3) . . . . ?
C24 Cu1 N1 C3 -68.6(4) . . . . ?
O2 C7 N2 C9 -1.3(5) . . . . ?
C13 C7 N2 C9 179.0(4) . . . . ?
O2 C7 N2 Cu1 -180.0(3) . . . . ?
C13 C7 N2 Cu1 0.3(6) . . . . ?
C8 C9 N2 C7 7.5(5) . . . . ?
C10 C9 N2 C7 -116.7(4) . . . . ?
C8 C9 N2 Cu1 -173.7(3) . . . . ?
C10 C9 N2 Cu1 62.1(5) . . . . ?
O6 Cu1 N2 C7 -172.7(4) . . . . ?
O8 Cu1 N2 C7 83.0(6) . . . . ?
N1 Cu1 N2 C7 -10.3(4) . . . . ?
C24 Cu1 N2 C7 -144.0(4) . . . . ?
O6 Cu1 N2 C9 8.7(3) . . . . ?
O8 Cu1 N2 C9 -95.6(5) . . . . ?
N1 Cu1 N2 C9 171.1(3) . . . . ?
C24 Cu1 N2 C9 37.4(3) . . . . ?
C15 C16 N4 S1 97.6(4) . . . . ?
N1 C1 O1 C2 -8.0(5) . . . . ?
C13 C1 O1 C2 175.7(3) . . . . ?
C3 C2 O1 C1 15.1(4) . . . . ?
N2 C7 O2 C8 -6.1(5) . . . . ?
C13 C7 O2 C8 173.7(4) . . . . ?
C9 C8 O2 C7 10.3(5) . . . . ?
O7 C24 O6 Cu1 0.9(5) . . . . ?
C25 C24 O6 Cu1 -176.0(4) . . . . ?
O8 Cu1 O6 C24 -97.3(3) . . . . ?
N1 Cu1 O6 C24 7.9(7) . . . . ?
N2 Cu1 O6 C24 104.2(3) . . . . ?
O9 C26 O8 Cu1 2.9(6) . . . . ?
C27 C26 O8 Cu1 -175.0(4) . . . . ?
O6 Cu1 O8 C26 -102.4(3) . . . . ?
N1 Cu1 O8 C26 94.7(4) . . . . ?
N2 Cu1 O8 C26 1.9(7) . . . . ?
C24 Cu1 O8 C26 -131.6(3) . . . . ?
C16 N4 S1 O5 -38.9(4) . . . . ?
C16 N4 S1 O4 -168.7(3) . . . . ?
C16 N4 S1 C17 76.9(4) . . . . ?
C18 C17 S1 O5 -12.3(4) . . . . ?
C22 C17 S1 O5 170.8(4) . . . . ?
C18 C17 S1 O4 117.6(4) . . . . ?
C22 C17 S1 O4 -59.2(4) . . . . ?
C18 C17 S1 N4 -128.4(4) . . . . ?
C22 C17 S1 N4 54.7(4) . . . . ?
